data_7244089
loop_
_publ_author_name
'Panikkattu, Vinu V.'
'Sinha, Abhijeet Shekhar'
'Aaker\"oy, Christer'

_publ_section_title
;
 A family of powerful halogen-bond donors: A structural and theoretical
 analysis of triply activated 3-iodo-1-phenylprop-2-yn-1-ones
;
_journal_name_full CrystEngComm
_journal_paper_doi 10.1039/D1CE01583D
_journal_year 2022
_chemical_formula_moiety 'C10 H4 I N O'
_chemical_formula_sum 'C10 H4 I N O'
_chemical_formula_weight 281.04
_chemical_name_systematic 3-(3-iodopropioloyl)benzonitrile
_space_group_crystal_system triclinic
_space_group_IT_number 2
_space_group_name_Hall '-P 1'
_space_group_name_H-M_alt 'P -1'
_atom_sites_solution_hydrogens geom
_atom_sites_solution_primary dual
_audit_creation_date 2020-09-01
_audit_creation_method
;
APEX2 v2014.11-0
Olex2 1.2
(compiled 2018.05.29 svn.r3508 for OlexSys, GUI svn.r5506)
;
_audit_update_record
;
2021-09-15 deposited with the CCDC.	2021-12-20 downloaded from the CCDC.
;
_cell_angle_alpha 104.330(2)
_cell_angle_beta 96.117(2)
_cell_angle_gamma 94.399(3)
_cell_formula_units_Z 2
_cell_length_a 5.6138(3)
_cell_length_b 7.8625(4)
_cell_length_c 11.1133(5)
_cell_measurement_reflns_used 5075
_cell_measurement_temperature 200.(2)
_cell_measurement_theta_max 69.49
_cell_measurement_theta_min 4.14
_cell_volume 469.84(4)
_computing_cell_refinement 'SAINT v8.34A (Bruker, 2013)'
_computing_data_collection 'Bruker MicroStar'
_computing_data_reduction 'SAINT v8.34A (Bruker, 2013)'
_computing_molecular_graphics 'Olex2 (Dolomanov et al., 2009)'
_computing_publication_material 'Olex2 (Dolomanov et al., 2009)'
_computing_structure_refinement 'SHELXL-2014/7 (Sheldrick, 2014)'
_computing_structure_solution 'XT (Sheldrick, 2015)'
_diffrn_ambient_temperature 200.(2)
_diffrn_measured_fraction_theta_full 'ACTA 50'
_diffrn_measured_fraction_theta_max 0.922
_diffrn_measurement_device_type 'Bruker MicroStar'
_diffrn_measurement_method '\f and \w scans'
_diffrn_radiation_type CuK\a
_diffrn_radiation_wavelength 1.54178
_diffrn_reflns_av_R_equivalents 0.0491
_diffrn_reflns_av_unetI/netI 0.0443
_diffrn_reflns_limit_h_max 6
_diffrn_reflns_limit_h_min -6
_diffrn_reflns_limit_k_max 9
_diffrn_reflns_limit_k_min -9
_diffrn_reflns_limit_l_max 12
_diffrn_reflns_limit_l_min -13
_diffrn_reflns_number 6165
_diffrn_reflns_theta_full 'ACTA 50'
_diffrn_reflns_theta_max 70.02
_diffrn_reflns_theta_min 4.14
_exptl_absorpt_coefficient_mu 26.425
_exptl_absorpt_correction_T_max 0.50
_exptl_absorpt_correction_T_min 0.13
_exptl_absorpt_correction_type multi-scan
_exptl_absorpt_process_details
;
SADABS-2014/5 (Bruker,2014/5) was used for absorption correction.
wR2(int) was 0.1270 before and 0.0697 after correction.
The Ratio of minimum to maximum transmission is 0.0803.
The \l/2 correction factor is 0.00150.
;
_exptl_crystal_colour colourless
_exptl_crystal_density_diffrn 1.987
_exptl_crystal_density_method 'not measured'
_exptl_crystal_description 'Thin plate'
_exptl_crystal_F_000 264
_exptl_crystal_recrystallization_method 'Re-crystallisation from solvent: Dioxane'
_exptl_crystal_size_max 0.135
_exptl_crystal_size_mid 0.080
_exptl_crystal_size_min 0.030
_refine_diff_density_max 1.144
_refine_diff_density_min -0.992
_refine_ls_extinction_method none
_refine_ls_goodness_of_fit_ref 1.041
_refine_ls_hydrogen_treatment constr
_refine_ls_matrix_type full
_refine_ls_number_parameters 118
_refine_ls_number_reflns 1643
_refine_ls_number_restraints 0
_refine_ls_restrained_S_all 1.041
_refine_ls_R_factor_all 0.0402
_refine_ls_R_factor_gt 0.0392
_refine_ls_shift/su_max 0.000
_refine_ls_shift/su_mean 0.000
_refine_ls_structure_factor_coef Fsqd
_refine_ls_weighting_details 'w=1/[\s^2^(Fo^2^)+(0.0843P)^2^+0.0260P] where P=(Fo^2^+2Fc^2^)/3'
_refine_ls_weighting_scheme calc
_refine_ls_wR_factor_gt 0.1038
_refine_ls_wR_factor_ref 0.1053
_reflns_number_gt 1566
_reflns_number_total 1643
_reflns_threshold_expression 'I > 2\s(I)'
_cod_data_source_file d1ce01583d2.cif
_cod_data_source_block vp-k1-3cn-3-2
_cod_database_code 7244089

loop_
_space_group_symop_operation_xyz
'x, y, z'
'-x, -y, -z'

loop_
_atom_site_type_symbol
_atom_site_label
_atom_site_fract_x
_atom_site_fract_y
_atom_site_fract_z
_atom_site_U_iso_or_equiv
_atom_site_adp_type
_atom_site_calc_flag
_atom_site_refinement_flags_adp
_atom_site_refinement_flags_occupancy
_atom_site_refinement_flags_posn
_atom_site_occupancy
_atom_site_disorder_assembly
_atom_site_disorder_group
C C1 0.4451(8) 0.7302(6) 0.5116(4) 0.0427(9) Uani d . . . 1 . .
C C2 0.3174(8) 0.7145(6) 0.6102(5) 0.0464(9) Uani d . . . 1 . .
H H2 0.1662 0.6445 0.5939 0.056 Uiso calc U . R 1 . .
C C3 0.4123(10) 0.8010(6) 0.7310(5) 0.0470(10) Uani d . . . 1 . .
C C4 0.6323(11) 0.9038(8) 0.7575(5) 0.0555(12) Uani d . . . 1 . .
H H4 0.6927 0.9658 0.8413 0.067 Uiso calc U . R 1 . .
C C5 0.7635(11) 0.9153(9) 0.6605(6) 0.0621(14) Uani d . . . 1 . .
H H5 0.9174 0.9819 0.6774 0.075 Uiso calc U . R 1 . .
C C6 0.6671(9) 0.8280(7) 0.5376(5) 0.0511(10) Uani d . . . 1 . .
H H6 0.7562 0.8363 0.4709 0.061 Uiso calc U . R 1 . .
C C7 0.3366(9) 0.6369(7) 0.3809(5) 0.0515(11) Uani d . . . 1 . .
O O8 0.1383(8) 0.5554(8) 0.3572(4) 0.0808(14) Uani d . . . 1 . .
C C9 0.4774(11) 0.6519(8) 0.2819(5) 0.0534(12) Uani d . . . 1 . .
C C10 0.6009(11) 0.6679(7) 0.2032(5) 0.0519(11) Uani d . . . 1 . .
I I11 0.81612(5) 0.70354(4) 0.07821(2) 0.05255(19) Uani d . . . 1 . .
C C12 0.2776(11) 0.7893(7) 0.8330(5) 0.0555(12) Uani d . . . 1 . .
N N13 0.1710(11) 0.7830(8) 0.9131(5) 0.0740(18) Uani d . . . 1 . .

loop_
_atom_site_aniso_label
_atom_site_aniso_U_11
_atom_site_aniso_U_22
_atom_site_aniso_U_33
_atom_site_aniso_U_12
_atom_site_aniso_U_13
_atom_site_aniso_U_23
C1 0.041(2) 0.046(2) 0.043(2) 0.0025(19) 0.0136(17) 0.0132(17)
C2 0.040(2) 0.052(2) 0.049(2) 0.000(2) 0.0172(16) 0.0146(17)
C3 0.053(3) 0.045(2) 0.047(2) 0.007(2) 0.0188(19) 0.0128(17)
C4 0.056(3) 0.064(3) 0.046(2) 0.004(3) 0.014(2) 0.010(2)
C5 0.050(3) 0.070(3) 0.063(3) -0.009(3) 0.012(2) 0.015(3)
C6 0.045(2) 0.058(2) 0.054(2) 0.002(2) 0.0191(19) 0.016(2)
C7 0.046(3) 0.062(3) 0.046(2) -0.005(2) 0.0115(19) 0.015(2)
O8 0.063(3) 0.114(4) 0.055(2) -0.034(3) 0.0096(18) 0.015(2)
C9 0.053(3) 0.064(3) 0.044(3) 0.001(2) 0.015(2) 0.013(2)
C10 0.059(3) 0.049(2) 0.046(2) 0.002(2) 0.012(2) 0.0092(19)
I11 0.0581(3) 0.0568(3) 0.0427(3) 0.00084(18) 0.01850(16) 0.00940(16)
C12 0.059(3) 0.060(3) 0.050(3) 0.006(2) 0.019(2) 0.014(2)
N13 0.085(4) 0.085(4) 0.058(4) 0.007(4) 0.031(3) 0.020(3)

loop_
_atom_type_symbol
_atom_type_description
_atom_type_scat_dispersion_real
_atom_type_scat_dispersion_imag
_atom_type_scat_source
C C 0.0181 0.0091 'International Tables Vol C Tables 4.2.6.8 and 6.1.1.4'
H H 0.0000 0.0000 'International Tables Vol C Tables 4.2.6.8 and 6.1.1.4'
I I -0.3257 6.8362 'International Tables Vol C Tables 4.2.6.8 and 6.1.1.4'
N N 0.0311 0.0180 'International Tables Vol C Tables 4.2.6.8 and 6.1.1.4'
O O 0.0492 0.0322 'International Tables Vol C Tables 4.2.6.8 and 6.1.1.4'

loop_
_geom_angle_atom_site_label_1
_geom_angle_atom_site_label_2
_geom_angle_atom_site_label_3
_geom_angle_site_symmetry_1
_geom_angle_site_symmetry_3
_geom_angle
_geom_angle_publ_flag
C6 C1 C2 . . 119.3(4) ?
C6 C1 C7 . . 122.2(4) ?
C2 C1 C7 . . 118.5(4) ?
C3 C2 C1 . . 119.5(5) ?
C3 C2 H2 . . 120.3 ?
C1 C2 H2 . . 120.3 ?
C2 C3 C4 . . 121.5(5) ?
C2 C3 C12 . . 119.7(5) ?
C4 C3 C12 . . 118.8(5) ?
C3 C4 C5 . . 119.3(5) ?
C3 C4 H4 . . 120.4 ?
C5 C4 H4 . . 120.4 ?
C4 C5 C6 . . 119.3(6) ?
C4 C5 H5 . . 120.4 ?
C6 C5 H5 . . 120.4 ?
C1 C6 C5 . . 121.1(5) ?
C1 C6 H6 . . 119.4 ?
C5 C6 H6 . . 119.4 ?
O8 C7 C9 . . 120.8(5) ?
O8 C7 C1 . . 122.4(5) ?
C9 C7 C1 . . 116.8(5) ?
C10 C9 C7 . . 177.6(6) ?
C9 C10 I11 . . 177.3(5) ?
C10 I11 N13 . 1_654 174.1(2) ?
N13 C12 C3 . . 178.8(6) ?

loop_
_geom_bond_atom_site_label_1
_geom_bond_atom_site_label_2
_geom_bond_site_symmetry_2
_geom_bond_distance
_geom_bond_publ_flag
C1 C6 . 1.376(7) ?
C1 C2 . 1.397(6) ?
C1 C7 . 1.495(7) ?
C2 C3 . 1.375(8) ?
C2 H2 . 0.95 ?
C3 C4 . 1.384(9) ?
C3 C12 . 1.446(7) ?
C4 C5 . 1.386(9) ?
C4 H4 . 0.95 ?
C5 C6 . 1.397(8) ?
C5 H5 . 0.95 ?
C6 H6 . 0.95 ?
C7 O8 . 1.210(7) ?
C7 C9 . 1.443(7) ?
C9 C10 . 1.196(9) ?
C10 I11 . 1.992(6) ?
I11 N13 1_654 2.981(5) ?
C12 N13 . 1.133(8) ?
